data_1521527
loop_
_publ_author_name
'Liu, H.-C.'
'Toraya, H.'

_publ_section_title
;
 Study on a new tetragonal phase of Nb-doped lead titanate zirconateby
 synchrotron X-ray powder diffraction
;
_journal_name_full 'Journal of Physics and Chemistry of Solids'
_journal_page_first 729
_journal_page_last 735
_journal_volume 60
_journal_year 1999
_chemical_formula_sum 'Nb0.026 O3 Pb0.987 Ti0.029 Zr0.945'
_chemical_name_systematic 'Pb0.987 (Zr0.945 Ti0.029 Nb0.026) O3'
_space_group_IT_number 99
_symmetry_space_group_name_Hall 'P 4 -2'
_symmetry_space_group_name_H-M 'P 4 m m'
_cell_angle_alpha 90
_cell_angle_beta 90
_cell_angle_gamma 90
_cell_formula_units_Z 1
_cell_length_a 4.08763
_cell_length_b 4.08763
_cell_length_c 4.06843
_cell_volume 67.978
_citation_journal_id_ASTM JPCSAW
_cod_data_source_file Liu_JPCSAW_1999_232.cif
_cod_data_source_block Nb0.026O3Pb0.987Ti0.029Zr0.945
_cod_original_cell_volume 67.97825
_cod_database_code 1521527

loop_
_symmetry_equiv_pos_as_xyz
x,y,z
-y,x,z
-x,-y,z
y,-x,z
-x,y,z
-y,-x,z
x,-y,z
y,x,z

loop_
_atom_site_label
_atom_site_type_symbol
_atom_site_fract_x
_atom_site_fract_y
_atom_site_fract_z
_atom_site_occupancy
_atom_site_U_iso_or_equiv
O2 O-2 0.5 0 0.52 1 0.0
Zr1 Zr+4 0.5 0.5 0.494 0.945 0.0
Ti1 Ti+4 0.5 0.5 0.494 0.029 0.0
Nb1 Nb+5 0.5 0.5 0.494 0.026 0.0
O1 O-2 0.5 0.5 -0.02 1 0.0
Pb1 Pb+2 0 0 0 0.987 0.0
